data_4347278
loop_
_publ_author_name
'Li, Li'
'Nishihara, Sadafumi'
'Inoue, Katsuya'
'Kurmoo, Mohamedally'

_publ_section_title
;
 Progressive Transformation between Two Magnetic Ground States for One
 Crystal Structure of a Chiral Molecular Magnet.
;
_journal_issue 6
_journal_name_full 'Inorganic chemistry'
_journal_page_first 3047
_journal_page_last 3057
_journal_paper_doi 10.1021/acs.inorgchem.5b02956
_journal_volume 55
_journal_year 2016
_chemical_formula_sum 'C5 H9 Mn1.33 N4 O3'
_chemical_formula_weight 246.41
_space_group_IT_number 173
_space_group_name_Hall 'P 6c'
_space_group_name_H-M_alt 'P 63'
_symmetry_cell_setting hexagonal
_symmetry_space_group_name_H-M 'P 63'
_atom_sites_solution_hydrogens geom
_atom_sites_solution_primary direct
_atom_sites_solution_secondary difmap
_audit_creation_method SHELXL-97
_cell_angle_alpha 90.00
_cell_angle_beta 90.00
_cell_angle_gamma 120.00
_cell_formula_units_Z 6
_cell_length_a 13.5105(9)
_cell_length_b 13.5105(9)
_cell_length_c 8.0463(5)
_cell_measurement_reflns_used 6754
_cell_measurement_temperature 293(2)
_cell_measurement_theta_max 27.91
_cell_measurement_theta_min 3.02
_cell_volume 1271.95(14)
_computing_cell_refinement 'Bruker SAINT'
_computing_data_collection 'Bruker APEX2'
_computing_data_reduction 'Bruker SAINT'
_computing_structure_refinement 'SHELXL-97 (Sheldrick, 1997)'
_computing_structure_solution 'SHELXS-97 (Sheldrick, 1990)'
_diffrn_ambient_temperature 296(2)
_diffrn_measured_fraction_theta_full 0.999
_diffrn_measured_fraction_theta_max 0.950
_diffrn_measurement_device_type 'Bruker APEX-II CCD'
_diffrn_measurement_method '\f and \w scans'
_diffrn_radiation_monochromator graphite
_diffrn_radiation_source 'fine-focus sealed tube'
_diffrn_radiation_type MoK\a
_diffrn_radiation_wavelength 0.71073
_diffrn_reflns_av_R_equivalents 0.0209
_diffrn_reflns_av_sigmaI/netI 0.0234
_diffrn_reflns_limit_h_max 15
_diffrn_reflns_limit_h_min -17
_diffrn_reflns_limit_k_max 15
_diffrn_reflns_limit_k_min -17
_diffrn_reflns_limit_l_max 10
_diffrn_reflns_limit_l_min -10
_diffrn_reflns_number 9098
_diffrn_reflns_theta_full 25.00
_diffrn_reflns_theta_max 27.91
_diffrn_reflns_theta_min 3.02
_diffrn_standards_number 0
_exptl_absorpt_coefficient_mu 2.012
_exptl_absorpt_correction_T_max 0.9061
_exptl_absorpt_correction_T_min 0.8241
_exptl_absorpt_correction_type multi-scan
_exptl_crystal_colour black
_exptl_crystal_density_diffrn 1.930
_exptl_crystal_density_method 'not measured'
_exptl_crystal_description prism
_exptl_crystal_F_000 746
_exptl_crystal_size_max 0.10
_exptl_crystal_size_mid 0.05
_exptl_crystal_size_min 0.05
_refine_diff_density_max 0.592
_refine_diff_density_min -0.442
_refine_diff_density_rms 0.080
_refine_ls_abs_structure_details 'Flack H D (1983), Acta Cryst. A39, 876-881'
_refine_ls_abs_structure_Flack 0.04(2)
_refine_ls_extinction_method none
_refine_ls_goodness_of_fit_ref 1.137
_refine_ls_hydrogen_treatment mixed
_refine_ls_matrix_type full
_refine_ls_number_parameters 121
_refine_ls_number_reflns 1865
_refine_ls_number_restraints 1
_refine_ls_restrained_S_all 1.136
_refine_ls_R_factor_all 0.0310
_refine_ls_R_factor_gt 0.0263
_refine_ls_shift/su_max 0.000
_refine_ls_shift/su_mean 0.000
_refine_ls_structure_factor_coef Fsqd
_refine_ls_weighting_details 'calc w=1/[\s^2^(Fo^2^)+(0.0302P)^2^+0.3990P] where P=(Fo^2^+2Fc^2^)/3'
_refine_ls_weighting_scheme calc
_refine_ls_wR_factor_gt 0.0577
_refine_ls_wR_factor_ref 0.0599
_reflns_number_gt 1735
_reflns_number_total 1865
_reflns_threshold_expression >2sigma(I)
_cod_data_source_file ic5b02956_si_003.cif
_cod_data_source_block D1-SG_rehydrated_293K
_cod_depositor_comments
;
The following automatic conversions were performed:

data item '_symmetry_cell_setting' value 'Hexagonal' was changed to
'hexagonal' in accordance with the
/home/saulius/struct/COD-crude-data/automatic-downloads/DataCite-retrospective/ACS/depositions/lib/dictionaries/cif_core.dic
dictionary named 'cif_core.dic' version 2.4.2 last updated on
2011-04-26.

Automatic conversion script
Id: cif_fix_values 6909 2019-04-08 15:41:33Z antanas 
;
_cod_original_sg_symbol_H-M P6(3)
_cod_database_code 4347278

loop_
_symmetry_equiv_pos_as_xyz
'x, y, z'
'-x, -y, z+1/2'
'-y, x-y, z'
'-x+y, -x, z'
'x-y, x, z+1/2'
'y, -x+y, z+1/2'

loop_
_atom_site_label
_atom_site_type_symbol
_atom_site_fract_x
_atom_site_fract_y
_atom_site_fract_z
_atom_site_U_iso_or_equiv
_atom_site_adp_type
_atom_site_occupancy
_atom_site_symmetry_multiplicity
_atom_site_calc_flag
_atom_site_refinement_flags
Mn2 Mn 0.3333 0.6667 -0.42123(8) 0.01394(14) Uani 1 3 d S
Mn1 Mn 0.30249(3) 0.33811(3) -0.04567(5) 0.02156(11) Uani 1 1 d .
O2 O 0.22935(17) 0.18085(15) 0.0935(3) 0.0322(4) Uani 1 1 d .
C5 C 0.53506(19) 0.32246(18) -0.0488(4) 0.0196(5) Uani 1 1 d .
C4 C 0.3541(2) 0.5599(2) -0.2763(3) 0.0206(5) Uani 1 1 d .
O1 O 0.24407(18) 0.05720(17) 0.2541(3) 0.0321(5) Uani 1 1 d .
C1 C 0.2669(2) 0.1574(2) 0.2199(3) 0.0214(5) Uani 1 1 d .
N1 N 0.3466(2) 0.2080(2) 0.5002(3) 0.0276(5) Uani 1 1 d .
H1A H 0.2861 0.1978 0.5606 0.033 Uiso 1 1 calc R
H1B H 0.4110 0.2560 0.5554 0.033 Uiso 1 1 calc R
C2 C 0.3455(2) 0.2542(2) 0.3361(3) 0.0203(5) Uani 1 1 d .
H1 H 0.4230 0.2864 0.2912 0.024 Uiso 1 1 calc R
N2 N 0.3668(2) 0.42757(19) 0.1980(3) 0.0266(5) Uani 1 1 d .
H2A H 0.4435 0.4604 0.1998 0.032 Uiso 1 1 calc R
H2B H 0.3496 0.4837 0.2056 0.032 Uiso 1 1 calc R
C3 C 0.3197(3) 0.3524(2) 0.3445(4) 0.0300(7) Uani 1 1 d .
H2 H 0.2377 0.3215 0.3492 0.036 Uiso 1 1 calc R
H3 H 0.3529 0.3966 0.4449 0.036 Uiso 1 1 calc R
N4 N 0.4559(2) 0.3208(2) -0.1061(3) 0.0291(5) Uani 1 1 d .
N3 N 0.3684(2) 0.5000(2) -0.1900(3) 0.0334(6) Uani 1 1 d .
O3 O 0.3333 0.6667 0.0944(18) 0.216(6) Uani 1 3 d S
O5 O 0.0000 0.0000 0.430(4) 0.255(8) Uani 1 3 d S
O4 O 0.0000 0.0000 0.1335(4) 0.0243(8) Uani 1 3 d S

loop_
_atom_site_aniso_label
_atom_site_aniso_U_11
_atom_site_aniso_U_22
_atom_site_aniso_U_33
_atom_site_aniso_U_23
_atom_site_aniso_U_13
_atom_site_aniso_U_12
Mn2 0.01158(17) 0.01158(17) 0.0186(3) 0.000 0.000 0.00579(9)
Mn1 0.02168(19) 0.02175(19) 0.02163(19) 0.00322(18) -0.00459(19) 0.01113(15)
O2 0.0373(10) 0.0233(9) 0.0282(10) 0.0059(9) -0.0122(9) 0.0092(8)
C5 0.0198(11) 0.0141(10) 0.0237(11) -0.0011(12) -0.0003(12) 0.0075(9)
C4 0.0142(11) 0.0181(12) 0.0268(13) 0.0013(11) 0.0023(10) 0.0061(10)
O1 0.0410(12) 0.0202(10) 0.0307(11) 0.0043(8) -0.0097(9) 0.0121(9)
C1 0.0220(13) 0.0223(13) 0.0205(13) 0.0053(10) 0.0008(11) 0.0115(11)
N1 0.0386(13) 0.0326(12) 0.0172(11) 0.0009(9) -0.0034(9) 0.0220(11)
C2 0.0231(13) 0.0216(12) 0.0193(12) 0.0029(11) 0.0015(11) 0.0136(11)
N2 0.0326(12) 0.0199(11) 0.0296(13) -0.0003(9) -0.0076(10) 0.0149(10)
C3 0.0406(16) 0.0305(15) 0.0293(16) 0.0008(13) -0.0005(14) 0.0255(12)
N4 0.0240(12) 0.0282(12) 0.0381(14) 0.0001(10) -0.0069(10) 0.0154(10)
N3 0.0268(12) 0.0308(13) 0.0437(15) 0.0159(12) 0.0045(11) 0.0153(11)
O3 0.261(9) 0.261(9) 0.126(8) 0.000 0.000 0.131(4)
O5 0.133(5) 0.133(5) 0.50(2) 0.000 0.000 0.067(2)
O4 0.0108(8) 0.0108(8) 0.051(2) 0.000 0.000 0.0054(4)

loop_
_atom_type_symbol
_atom_type_description
_atom_type_scat_dispersion_real
_atom_type_scat_dispersion_imag
_atom_type_scat_source
C C 0.0033 0.0016 'International Tables Vol C Tables 4.2.6.8 and 6.1.1.4'
H H 0.0000 0.0000 'International Tables Vol C Tables 4.2.6.8 and 6.1.1.4'
N N 0.0061 0.0033 'International Tables Vol C Tables 4.2.6.8 and 6.1.1.4'
O O 0.0106 0.0060 'International Tables Vol C Tables 4.2.6.8 and 6.1.1.4'
Mn Mn 0.3368 0.7283 'International Tables Vol C Tables 4.2.6.8 and 6.1.1.4'

loop_
_geom_angle_atom_site_label_1
_geom_angle_atom_site_label_2
_geom_angle_atom_site_label_3
_geom_angle
_geom_angle_site_symmetry_1
_geom_angle_site_symmetry_3
C4 Mn2 C4 88.85(11) . 4_565
C4 Mn2 C4 88.85(11) . 3_665
C4 Mn2 C4 88.85(11) 4_565 3_665
C4 Mn2 C5 173.70(12) . 6_564
C4 Mn2 C5 90.24(10) 4_565 6_564
C4 Mn2 C5 84.90(10) 3_665 6_564
C4 Mn2 C5 90.24(10) . 5_554
C4 Mn2 C5 84.90(10) 4_565 5_554
C4 Mn2 C5 173.70(12) 3_665 5_554
C5 Mn2 C5 95.88(11) 6_564 5_554
C4 Mn2 C5 84.90(10) . 2_664
C4 Mn2 C5 173.70(12) 4_565 2_664
C4 Mn2 C5 90.24(10) 3_665 2_664
C5 Mn2 C5 95.88(11) 6_564 2_664
C5 Mn2 C5 95.88(11) 5_554 2_664
O2 Mn1 O1 88.14(8) . 5_554
O2 Mn1 N3 176.73(9) . .
O1 Mn1 N3 90.29(10) 5_554 .
O2 Mn1 N2 86.56(8) . .
O1 Mn1 N2 160.45(8) 5_554 .
N3 Mn1 N2 93.99(9) . .
O2 Mn1 N4 90.12(9) . .
O1 Mn1 N4 102.14(8) 5_554 .
N3 Mn1 N4 93.02(9) . .
N2 Mn1 N4 96.68(9) . .
O2 Mn1 N1 89.28(9) . 5_554
O1 Mn1 N1 73.65(8) 5_554 5_554
N3 Mn1 N1 87.52(9) . 5_554
N2 Mn1 N1 87.48(8) . 5_554
N4 Mn1 N1 175.76(9) . 5_554
C1 O2 Mn1 129.09(18) . .
N4 C5 Mn2 172.0(3) . 2_665
N3 C4 Mn2 178.3(2) . .
C1 O1 Mn1 117.63(17) . 6
O2 C1 O1 122.7(2) . .
O2 C1 C2 118.7(2) . .
O1 C1 C2 118.6(2) . .
C2 N1 Mn1 106.30(15) . 6
C2 N1 H1A 110.5 . .
Mn1 N1 H1A 110.5 6 .
C2 N1 H1B 110.5 . .
Mn1 N1 H1B 110.5 6 .
H1A N1 H1B 108.7 . .
N1 C2 C1 109.8(2) . .
N1 C2 C3 112.6(2) . .
C1 C2 C3 114.0(2) . .
N1 C2 H1 106.6 . .
C1 C2 H1 106.6 . .
C3 C2 H1 106.6 . .
C3 N2 Mn1 114.25(17) . .
C3 N2 H2A 108.7 . .
Mn1 N2 H2A 108.7 . .
C3 N2 H2B 108.7 . .
Mn1 N2 H2B 108.7 . .
H2A N2 H2B 107.6 . .
N2 C3 C2 110.7(2) . .
N2 C3 H2 109.5 . .
C2 C3 H2 109.5 . .
N2 C3 H3 109.5 . .
C2 C3 H3 109.5 . .
H2 C3 H3 108.1 . .
C5 N4 Mn1 143.5(2) . .
C4 N3 Mn1 151.2(2) . .

loop_
_geom_bond_atom_site_label_1
_geom_bond_atom_site_label_2
_geom_bond_distance
_geom_bond_site_symmetry_2
Mn2 C4 1.980(3) .
Mn2 C4 1.981(3) 4_565
Mn2 C4 1.981(3) 3_665
Mn2 C5 1.994(3) 6_564
Mn2 C5 1.994(3) 5_554
Mn2 C5 1.994(3) 2_664
Mn1 O2 2.1552(19) .
Mn1 O1 2.160(2) 5_554
Mn1 N3 2.232(2) .
Mn1 N2 2.238(2) .
Mn1 N4 2.252(2) .
Mn1 N1 2.303(2) 5_554
O2 C1 1.246(3) .
C5 N4 1.155(3) .
C5 Mn2 1.994(3) 2_665
C4 N3 1.153(4) .
O1 C1 1.259(3) .
O1 Mn1 2.160(2) 6
C1 C2 1.525(4) .
N1 C2 1.464(3) .
N1 Mn1 2.303(2) 6
N1 H1A 0.9000 .
N1 H1B 0.9000 .
C2 C3 1.533(3) .
C2 H1 0.9800 .
N2 C3 1.476(4) .
N2 H2A 0.9000 .
N2 H2B 0.9000 .
C3 H2 0.9700 .
C3 H3 0.9700 .
O5 O4 1.64(3) 2
O4 O5 1.64(3) 2_554

loop_
_geom_hbond_atom_site_label_D
_geom_hbond_atom_site_label_H
_geom_hbond_atom_site_label_A
_geom_hbond_distance_DH
_geom_hbond_distance_HA
_geom_hbond_distance_DA
_geom_hbond_angle_DHA
_geom_hbond_site_symmetry_A
N1 H1A O1 0.90 2.34 3.181(3) 156.6 5

loop_
_geom_torsion_atom_site_label_1
_geom_torsion_atom_site_label_2
_geom_torsion_atom_site_label_3
_geom_torsion_atom_site_label_4
_geom_torsion
_geom_torsion_site_symmetry_1
O1 Mn1 O2 C1 164.1(2) 5_554
N3 Mn1 O2 C1 -134.6(16) .
N2 Mn1 O2 C1 -34.7(2) .
N4 Mn1 O2 C1 62.0(3) .
N1 Mn1 O2 C1 -122.2(2) 5_554
C4 Mn2 C4 N3 -100(8) 4_565
C4 Mn2 C4 N3 -11(8) 3_665
C5 Mn2 C4 N3 -18(9) 6_564
C5 Mn2 C4 N3 175(100) 5_554
C5 Mn2 C4 N3 79(8) 2_664
Mn1 O2 C1 O1 -152.2(2) .
Mn1 O2 C1 C2 26.6(4) .
Mn1 O1 C1 O2 170.0(2) 6
Mn1 O1 C1 C2 -8.8(3) 6
Mn1 N1 C2 C1 36.9(2) 6
Mn1 N1 C2 C3 165.16(18) 6
O2 C1 C2 N1 159.7(2) .
O1 C1 C2 N1 -21.4(3) .
O2 C1 C2 C3 32.2(3) .
O1 C1 C2 C3 -148.9(3) .
O2 Mn1 N2 C3 -10.22(18) .
O1 Mn1 N2 C3 64.3(3) 5_554
N3 Mn1 N2 C3 166.55(18) .
N4 Mn1 N2 C3 -99.93(19) .
N1 Mn1 N2 C3 79.22(19) 5_554
Mn1 N2 C3 C2 57.7(3) .
N1 C2 C3 N2 155.4(2) .
C1 C2 C3 N2 -78.6(3) .
Mn2 C5 N4 Mn1 -9.9(18) 2_665
O2 Mn1 N4 C5 -67.7(3) .
O1 Mn1 N4 C5 -155.8(3) 5_554
N3 Mn1 N4 C5 113.3(3) .
N2 Mn1 N4 C5 18.9(4) .
N1 Mn1 N4 C5 -149.5(11) 5_554
Mn2 C4 N3 Mn1 148(8) .
O2 Mn1 N3 C4 -21(2) .
O1 Mn1 N3 C4 40.5(5) 5_554
N2 Mn1 N3 C4 -120.5(5) .
N4 Mn1 N3 C4 142.6(5) .
N1 Mn1 N3 C4 -33.2(5) 5_554
